data_7034786
loop_
_publ_author_name
'Mansell, S. M.'
'Russell, C. A.'
'Wass, D. F.'

_publ_section_title
;
 Synthesis of chelating diamido Sn(iv) compounds from oxidation of Sn(ii)
 and directly from Sn(iv) precursors.
;
_journal_issue 21
_journal_name_full 'Dalton transactions (Cambridge, England : 2003)'
_journal_page_first 9756
_journal_page_last 9765
_journal_paper_doi 10.1039/c5dt01022e
_journal_volume 44
_journal_year 2015
_chemical_formula_moiety 'C28 H41 F3 N2 O3 S Sn'
_chemical_formula_sum 'C28 H41 F3 N2 O3 S Sn'
_chemical_formula_weight 661.41
_chemical_name_systematic
; 
 ? 
;
_space_group_IT_number 14
_symmetry_cell_setting monoclinic
_symmetry_space_group_name_Hall '-P 2yn'
_symmetry_space_group_name_H-M 'P 1 21/n 1'
_atom_sites_solution_hydrogens geom
_atom_sites_solution_primary direct
_atom_sites_solution_secondary difmap
_audit_creation_method SHELXL-97
_audit_update_record
;
2014-10-03 deposited with the CCDC.
2015-04-21 downloaded from the CCDC.
;
_cell_angle_alpha 90.00
_cell_angle_beta 90.80(3)
_cell_angle_gamma 90.00
_cell_formula_units_Z 4
_cell_length_a 11.855(4)
_cell_length_b 21.038(7)
_cell_length_c 12.201(7)
_cell_measurement_reflns_used 8823
_cell_measurement_temperature 100(2)
_cell_measurement_theta_max 27.166
_cell_measurement_theta_min 2.379
_cell_volume 3043(2)
_computing_cell_refinement 'BRUKER SAINT'
_computing_data_collection 'BRUKER SMART'
_computing_data_reduction 'BRUKER SAINT'
_computing_molecular_graphics SHELXTL
_computing_publication_material SHELXTL
_computing_structure_refinement 'SHELXL-97 (Sheldrick, 1997)'
_computing_structure_solution 'SHELXS-97 (Sheldrick, 1990)'
_diffrn_ambient_temperature 100(2)
_diffrn_detector_area_resol_mean 8.5
_diffrn_measured_fraction_theta_full 1.000
_diffrn_measured_fraction_theta_max 1.000
_diffrn_measurement_device_type 'CCD area detector'
_diffrn_measurement_method 'omega scans'
_diffrn_radiation_monochromator graphite
_diffrn_radiation_source 'fine-focus sealed tube'
_diffrn_radiation_type MoK\a
_diffrn_radiation_wavelength 0.71073
_diffrn_reflns_av_R_equivalents 0.0386
_diffrn_reflns_av_sigmaI/netI 0.0307
_diffrn_reflns_limit_h_max 15
_diffrn_reflns_limit_h_min -15
_diffrn_reflns_limit_k_max 27
_diffrn_reflns_limit_k_min -27
_diffrn_reflns_limit_l_max 15
_diffrn_reflns_limit_l_min -15
_diffrn_reflns_number 34683
_diffrn_reflns_theta_full 27.48
_diffrn_reflns_theta_max 27.48
_diffrn_reflns_theta_min 1.93
_diffrn_standards_number 0
_exptl_absorpt_coefficient_mu 0.957
_exptl_absorpt_correction_T_max 0.826
_exptl_absorpt_correction_T_min 0.61577
_exptl_absorpt_correction_type multi-scan
_exptl_absorpt_process_details 'SADABS v2.10 (BRUKER-AXS,2003)'
_exptl_crystal_colour Colourless
_exptl_crystal_density_diffrn 1.444
_exptl_crystal_density_method 'not measured'
_exptl_crystal_description Prism
_exptl_crystal_F_000 1360
_exptl_crystal_size_max 0.25
_exptl_crystal_size_mid 0.20
_exptl_crystal_size_min 0.20
_refine_diff_density_max 1.909
_refine_diff_density_min -1.159
_refine_diff_density_rms 0.168
_refine_ls_extinction_method none
_refine_ls_goodness_of_fit_ref 1.233
_refine_ls_hydrogen_treatment constr
_refine_ls_matrix_type full
_refine_ls_number_parameters 352
_refine_ls_number_reflns 6973
_refine_ls_number_restraints 0
_refine_ls_restrained_S_all 1.233
_refine_ls_R_factor_all 0.0510
_refine_ls_R_factor_gt 0.0440
_refine_ls_shift/su_max 0.003
_refine_ls_shift/su_mean 0.000
_refine_ls_structure_factor_coef Fsqd
_refine_ls_weighting_details 'calc w=1/[\s^2^(Fo^2^)+(0.0493P)^2^+3.9050P] where P=(Fo^2^+2Fc^2^)/3'
_refine_ls_weighting_scheme calc
_refine_ls_wR_factor_gt 0.1035
_refine_ls_wR_factor_ref 0.1120
_reflns_number_gt 6393
_reflns_number_total 6973
_reflns_threshold_expression >2sigma(I)
_cod_data_source_file c5dt01022e2.cif
_cod_data_source_block 16
_cod_depositor_comments
;
The following automatic conversions were performed:

'_symmetry_cell_setting' value 'Monoclinic' changed to 'monoclinic'
according to
/usr/data/users/saulius/crontab/automatic-downloads/rss-feeds/RSC/lib/dictionaries/cif_core.dic
dictionary named 'cif_core.dic' version 2.4.2 from 2011-04-26.

Automatic conversion script
Id: cif_fix_values 3271 2015-04-21 07:52:19Z andrius 

 Adding full bibliography for 7034774--7034789.cif.
;
_cod_original_sg_symbol_H-M 'P 2(1)/n'
_cod_database_code 7034786

loop_
_symmetry_equiv_pos_as_xyz
'x, y, z'
'-x+1/2, y+1/2, -z+1/2'
'-x, -y, -z'
'x-1/2, -y-1/2, z-1/2'

loop_
_atom_site_label
_atom_site_type_symbol
_atom_site_fract_x
_atom_site_fract_y
_atom_site_fract_z
_atom_site_U_iso_or_equiv
_atom_site_adp_type
_atom_site_occupancy
_atom_site_symmetry_multiplicity
_atom_site_calc_flag
_atom_site_refinement_flags
Sn1 Sn 0.619349(18) 0.230902(9) 0.080413(17) 0.01739(8) Uani 1 1 d .
N1 N 0.6369(2) 0.15192(12) -0.0077(2) 0.0214(6) Uani 1 1 d .
N2 N 0.4893(2) 0.25175(13) -0.0157(2) 0.0209(6) Uani 1 1 d .
C1 C 0.6828(3) 0.09259(15) 0.0299(3) 0.0213(7) Uani 1 1 d .
C2 C 0.6329(3) 0.05867(16) 0.1161(3) 0.0241(7) Uani 1 1 d .
C3 C 0.6807(3) 0.00105(18) 0.1482(3) 0.0317(8) Uani 1 1 d .
H3 H 0.6487 -0.0219 0.2050 0.038 Uiso 1 1 calc R
C4 C 0.7755(3) -0.02272(17) 0.0967(4) 0.0342(9) Uani 1 1 d .
H4 H 0.8071 -0.0610 0.1199 0.041 Uiso 1 1 calc R
C5 C 0.8230(3) 0.01052(17) 0.0109(3) 0.0289(8) Uani 1 1 d .
H5 H 0.8858 -0.0060 -0.0240 0.035 Uiso 1 1 calc R
C6 C 0.7780(3) 0.06825(15) -0.0239(3) 0.0231(7) Uani 1 1 d .
C7 C 0.5283(3) 0.08093(16) 0.1756(3) 0.0267(7) Uani 1 1 d .
H7 H 0.5091 0.1232 0.1474 0.032 Uiso 1 1 calc R
C8 C 0.5531(4) 0.0878(2) 0.2983(4) 0.0471(11) Uani 1 1 d .
H8A H 0.4925 0.1104 0.3322 0.071 Uiso 1 1 calc R
H8B H 0.6222 0.1109 0.3090 0.071 Uiso 1 1 calc R
H8C H 0.5603 0.0464 0.3308 0.071 Uiso 1 1 calc R
C9 C 0.4283(4) 0.0383(2) 0.1532(4) 0.0464(11) Uani 1 1 d .
H9A H 0.4122 0.0375 0.0759 0.070 Uiso 1 1 calc R
H9B H 0.3638 0.0542 0.1912 0.070 Uiso 1 1 calc R
H9C H 0.4451 -0.0040 0.1783 0.070 Uiso 1 1 calc R
C10 C 0.8334(3) 0.10373(16) -0.1173(3) 0.0254(7) Uani 1 1 d .
H10 H 0.7835 0.1386 -0.1399 0.030 Uiso 1 1 calc R
C11 C 0.9450(4) 0.1321(2) -0.0781(4) 0.0403(10) Uani 1 1 d .
H11A H 0.9328 0.1573 -0.0138 0.060 Uiso 1 1 calc R
H11B H 0.9755 0.1584 -0.1348 0.060 Uiso 1 1 calc R
H11C H 0.9971 0.0985 -0.0610 0.060 Uiso 1 1 calc R
C12 C 0.8541(5) 0.0615(2) -0.2175(4) 0.0539(13) Uani 1 1 d .
H12A H 0.9077 0.0289 -0.1984 0.081 Uiso 1 1 calc R
H12B H 0.8833 0.0869 -0.2760 0.081 Uiso 1 1 calc R
H12C H 0.7844 0.0422 -0.2407 0.081 Uiso 1 1 calc R
C13 C 0.5424(3) 0.14681(16) -0.0850(3) 0.0271(8) Uani 1 1 d .
H13A H 0.4862 0.1186 -0.0547 0.032 Uiso 1 1 calc R
H13B H 0.5689 0.1279 -0.1524 0.032 Uiso 1 1 calc R
C14 C 0.4880(3) 0.20972(17) -0.1111(3) 0.0266(7) Uani 1 1 d .
H14A H 0.5278 0.2299 -0.1706 0.032 Uiso 1 1 calc R
H14B H 0.4106 0.2027 -0.1350 0.032 Uiso 1 1 calc R
C15 C 0.4021(3) 0.29811(16) -0.0043(3) 0.0221(7) Uani 1 1 d .
C16 C 0.3066(3) 0.28276(17) 0.0577(3) 0.0247(7) Uani 1 1 d .
C17 C 0.2234(3) 0.32909(19) 0.0705(3) 0.0327(8) Uani 1 1 d .
H17 H 0.1600 0.3197 0.1116 0.039 Uiso 1 1 calc R
C18 C 0.2330(3) 0.38828(19) 0.0238(3) 0.0351(9) Uani 1 1 d .
H18 H 0.1772 0.4187 0.0342 0.042 Uiso 1 1 calc R
C19 C 0.3258(3) 0.40229(17) -0.0387(3) 0.0312(8) Uani 1 1 d .
H19 H 0.3316 0.4422 -0.0710 0.037 Uiso 1 1 calc R
C20 C 0.4112(3) 0.35774(16) -0.0543(3) 0.0256(7) Uani 1 1 d .
C21 C 0.2900(3) 0.21729(18) 0.1072(3) 0.0269(7) Uani 1 1 d .
H21 H 0.3571 0.1921 0.0904 0.032 Uiso 1 1 calc R
C22 C 0.2798(6) 0.2192(2) 0.2300(4) 0.0574(14) Uani 1 1 d .
H22A H 0.2133 0.2424 0.2492 0.086 Uiso 1 1 calc R
H22B H 0.3450 0.2397 0.2614 0.086 Uiso 1 1 calc R
H22C H 0.2747 0.1766 0.2578 0.086 Uiso 1 1 calc R
C23 C 0.1895(5) 0.1841(2) 0.0553(4) 0.0593(15) Uani 1 1 d .
H23A H 0.1837 0.1418 0.0844 0.089 Uiso 1 1 calc R
H23B H 0.1990 0.1820 -0.0226 0.089 Uiso 1 1 calc R
H23C H 0.1220 0.2073 0.0712 0.089 Uiso 1 1 calc R
C24 C 0.5111(3) 0.37514(17) -0.1257(3) 0.0313(8) Uani 1 1 d .
H24 H 0.5608 0.3380 -0.1288 0.038 Uiso 1 1 calc R
C25 C 0.5795(4) 0.4299(2) -0.0777(4) 0.0421(10) Uani 1 1 d .
H25A H 0.6465 0.4358 -0.1198 0.063 Uiso 1 1 calc R
H25B H 0.6000 0.4203 -0.0032 0.063 Uiso 1 1 calc R
H25C H 0.5351 0.4680 -0.0799 0.063 Uiso 1 1 calc R
C26 C 0.4727(4) 0.3902(2) -0.2425(4) 0.0443(11) Uani 1 1 d .
H26A H 0.4252 0.4271 -0.2423 0.067 Uiso 1 1 calc R
H26B H 0.4313 0.3547 -0.2720 0.067 Uiso 1 1 calc R
H26C H 0.5375 0.3982 -0.2869 0.067 Uiso 1 1 calc R
C27 C 0.6402(4) 0.24865(19) 0.2482(3) 0.0331(8) Uani 1 1 d .
H27A H 0.6496 0.2935 0.2600 0.050 Uiso 1 1 calc R
H27B H 0.7058 0.2265 0.2752 0.050 Uiso 1 1 calc R
H27C H 0.5749 0.2341 0.2865 0.050 Uiso 1 1 calc R
C28 C 0.8627(3) 0.37741(19) 0.0983(3) 0.0315(8) Uani 1 1 d .
S1 S 0.86339(7) 0.29665(4) 0.04465(7) 0.02232(18) Uani 1 1 d .
O1 O 0.74339(19) 0.29025(11) 0.00742(18) 0.0204(5) Uani 1 1 d .
O2 O 0.8869(2) 0.25719(15) 0.1373(2) 0.0376(7) Uani 1 1 d .
O3 O 0.9404(2) 0.29760(14) -0.0435(2) 0.0347(6) Uani 1 1 d .
F1 F 0.8449(2) 0.41963(11) 0.0204(2) 0.0440(6) Uani 1 1 d .
F2 F 0.9619(2) 0.39026(13) 0.1459(2) 0.0453(6) Uani 1 1 d .
F3 F 0.7832(2) 0.38383(12) 0.1734(2) 0.0470(7) Uani 1 1 d .

loop_
_atom_site_aniso_label
_atom_site_aniso_U_11
_atom_site_aniso_U_22
_atom_site_aniso_U_33
_atom_site_aniso_U_23
_atom_site_aniso_U_13
_atom_site_aniso_U_12
Sn1 0.01953(13) 0.01419(12) 0.01846(12) -0.00020(8) 0.00001(8) 0.00063(8)
N1 0.0269(15) 0.0153(12) 0.0217(14) -0.0027(10) -0.0074(11) 0.0060(11)
N2 0.0150(13) 0.0190(12) 0.0287(15) -0.0073(11) -0.0028(11) 0.0051(10)
C1 0.0231(17) 0.0147(14) 0.0260(17) -0.0018(12) -0.0027(13) 0.0024(12)
C2 0.0251(18) 0.0184(16) 0.0287(17) 0.0012(13) 0.0007(14) 0.0033(13)
C3 0.034(2) 0.0251(18) 0.036(2) 0.0103(15) 0.0056(16) 0.0060(15)
C4 0.034(2) 0.0191(17) 0.049(2) 0.0123(16) 0.0042(18) 0.0099(15)
C5 0.0224(18) 0.0229(17) 0.041(2) 0.0040(15) 0.0045(15) 0.0056(14)
C6 0.0219(17) 0.0179(15) 0.0293(18) 0.0009(13) -0.0032(14) -0.0001(13)
C7 0.0318(19) 0.0220(16) 0.0263(18) 0.0041(14) 0.0043(15) 0.0059(14)
C8 0.060(3) 0.044(3) 0.037(2) 0.0012(19) 0.006(2) 0.011(2)
C9 0.034(2) 0.037(2) 0.068(3) -0.014(2) 0.018(2) -0.0074(18)
C10 0.0212(17) 0.0228(16) 0.0321(19) 0.0066(14) 0.0027(14) 0.0053(13)
C11 0.032(2) 0.040(2) 0.049(3) 0.0026(19) 0.0083(19) -0.0074(18)
C12 0.081(4) 0.047(3) 0.033(2) -0.003(2) 0.009(2) -0.015(3)
C13 0.0264(18) 0.0227(17) 0.0318(19) -0.0096(14) -0.0113(15) 0.0070(14)
C14 0.033(2) 0.0266(17) 0.0199(16) -0.0021(13) -0.0054(14) 0.0106(15)
C15 0.0170(16) 0.0216(16) 0.0276(17) -0.0036(13) 0.0002(13) 0.0048(13)
C16 0.0184(17) 0.0273(17) 0.0286(18) -0.0009(14) 0.0011(14) 0.0032(13)
C17 0.0203(18) 0.039(2) 0.039(2) 0.0014(17) 0.0084(15) 0.0097(16)
C18 0.025(2) 0.035(2) 0.044(2) 0.0000(17) 0.0057(17) 0.0160(16)
C19 0.029(2) 0.0231(17) 0.041(2) 0.0024(15) 0.0032(16) 0.0085(15)
C20 0.0209(17) 0.0216(16) 0.0345(19) -0.0029(14) 0.0034(14) 0.0028(13)
C21 0.0193(17) 0.0314(18) 0.0301(19) 0.0069(15) 0.0037(14) 0.0030(14)
C22 0.092(4) 0.049(3) 0.031(2) 0.005(2) 0.002(2) -0.011(3)
C23 0.081(4) 0.043(3) 0.052(3) 0.014(2) -0.028(3) -0.022(3)
C24 0.028(2) 0.0183(16) 0.048(2) 0.0033(15) 0.0129(17) 0.0039(14)
C25 0.034(2) 0.041(2) 0.051(3) 0.010(2) -0.0029(19) -0.0070(18)
C26 0.047(3) 0.049(3) 0.037(2) -0.0058(19) 0.013(2) -0.005(2)
C27 0.046(2) 0.0280(18) 0.0253(18) -0.0074(15) 0.0038(17) -0.0068(17)
C28 0.0207(18) 0.037(2) 0.037(2) -0.0098(16) 0.0023(15) -0.0054(15)
S1 0.0175(4) 0.0285(4) 0.0210(4) -0.0022(3) 0.0005(3) 0.0032(3)
O1 0.0186(12) 0.0236(11) 0.0191(11) 0.0022(9) -0.0013(9) -0.0022(9)
O2 0.0347(16) 0.0470(17) 0.0310(15) 0.0067(12) -0.0030(12) 0.0149(13)
O3 0.0263(14) 0.0453(16) 0.0326(14) -0.0063(12) 0.0097(11) -0.0003(12)
F1 0.0421(14) 0.0283(12) 0.0615(17) 0.0012(11) -0.0039(12) -0.0038(10)
F2 0.0282(13) 0.0615(16) 0.0461(15) -0.0180(12) -0.0075(11) -0.0118(11)
F3 0.0365(14) 0.0499(15) 0.0552(16) -0.0315(12) 0.0186(12) -0.0114(11)

loop_
_atom_type_symbol
_atom_type_description
_atom_type_scat_dispersion_real
_atom_type_scat_dispersion_imag
_atom_type_scat_source
C C 0.0033 0.0016 'International Tables Vol C Tables 4.2.6.8 and 6.1.1.4'
H H 0.0000 0.0000 'International Tables Vol C Tables 4.2.6.8 and 6.1.1.4'
N N 0.0061 0.0033 'International Tables Vol C Tables 4.2.6.8 and 6.1.1.4'
O O 0.0106 0.0060 'International Tables Vol C Tables 4.2.6.8 and 6.1.1.4'
F F 0.0171 0.0103 'International Tables Vol C Tables 4.2.6.8 and 6.1.1.4'
Sn Sn -0.6537 1.4246 'International Tables Vol C Tables 4.2.6.8 and 6.1.1.4'
S S 0.1246 0.1234 'International Tables Vol C Tables 4.2.6.8 and 6.1.1.4'

loop_
_geom_angle_atom_site_label_1
_geom_angle_atom_site_label_2
_geom_angle_atom_site_label_3
_geom_angle
N2 Sn1 N1 87.20(11)
N2 Sn1 C27 128.51(15)
N1 Sn1 C27 131.70(14)
N2 Sn1 O1 99.16(11)
N1 Sn1 O1 100.68(11)
C27 Sn1 O1 103.36(13)
C1 N1 C13 115.3(3)
C1 N1 Sn1 126.6(2)
C13 N1 Sn1 109.0(2)
C15 N2 C14 119.4(3)
C15 N2 Sn1 130.8(2)
C14 N2 Sn1 109.8(2)
C2 C1 C6 120.7(3)
C2 C1 N1 121.2(3)
C6 C1 N1 118.1(3)
C3 C2 C1 118.5(3)
C3 C2 C7 117.8(3)
C1 C2 C7 123.7(3)
C4 C3 C2 121.1(3)
C4 C3 H3 119.5
C2 C3 H3 119.5
C5 C4 C3 120.0(3)
C5 C4 H4 120.0
C3 C4 H4 120.0
C4 C5 C6 120.9(3)
C4 C5 H5 119.6
C6 C5 H5 119.6
C5 C6 C1 118.8(3)
C5 C6 C10 119.3(3)
C1 C6 C10 121.9(3)
C9 C7 C2 112.0(3)
C9 C7 C8 112.0(4)
C2 C7 C8 110.5(3)
C9 C7 H7 107.4
C2 C7 H7 107.4
C8 C7 H7 107.4
C7 C8 H8A 109.5
C7 C8 H8B 109.5
H8A C8 H8B 109.5
C7 C8 H8C 109.5
H8A C8 H8C 109.5
H8B C8 H8C 109.5
C7 C9 H9A 109.5
C7 C9 H9B 109.5
H9A C9 H9B 109.5
C7 C9 H9C 109.5
H9A C9 H9C 109.5
H9B C9 H9C 109.5
C6 C10 C11 109.8(3)
C6 C10 C12 112.9(3)
C11 C10 C12 109.2(4)
C6 C10 H10 108.3
C11 C10 H10 108.3
C12 C10 H10 108.3
C10 C11 H11A 109.5
C10 C11 H11B 109.5
H11A C11 H11B 109.5
C10 C11 H11C 109.5
H11A C11 H11C 109.5
H11B C11 H11C 109.5
C10 C12 H12A 109.5
C10 C12 H12B 109.5
H12A C12 H12B 109.5
C10 C12 H12C 109.5
H12A C12 H12C 109.5
H12B C12 H12C 109.5
N1 C13 C14 113.3(3)
N1 C13 H13A 108.9
C14 C13 H13A 108.9
N1 C13 H13B 108.9
C14 C13 H13B 108.9
H13A C13 H13B 107.7
N2 C14 C13 111.4(3)
N2 C14 H14A 109.4
C13 C14 H14A 109.4
N2 C14 H14B 109.4
C13 C14 H14B 109.4
H14A C14 H14B 108.0
C20 C15 C16 120.5(3)
C20 C15 N2 120.6(3)
C16 C15 N2 118.9(3)
C17 C16 C15 118.3(3)
C17 C16 C21 119.6(3)
C15 C16 C21 122.1(3)
C18 C17 C16 121.6(4)
C18 C17 H17 119.2
C16 C17 H17 119.2
C17 C18 C19 119.6(3)
C17 C18 H18 120.2
C19 C18 H18 120.2
C18 C19 C20 121.2(4)
C18 C19 H19 119.4
C20 C19 H19 119.4
C19 C20 C15 118.8(3)
C19 C20 C24 119.2(3)
C15 C20 C24 122.0(3)
C22 C21 C23 110.8(4)
C22 C21 C16 112.6(3)
C23 C21 C16 111.0(3)
C22 C21 H21 107.4
C23 C21 H21 107.4
C16 C21 H21 107.4
C21 C22 H22A 109.5
C21 C22 H22B 109.5
H22A C22 H22B 109.5
C21 C22 H22C 109.5
H22A C22 H22C 109.5
H22B C22 H22C 109.5
C21 C23 H23A 109.5
C21 C23 H23B 109.5
H23A C23 H23B 109.5
C21 C23 H23C 109.5
H23A C23 H23C 109.5
H23B C23 H23C 109.5
C25 C24 C26 110.7(3)
C25 C24 C20 112.1(3)
C26 C24 C20 111.1(3)
C25 C24 H24 107.6
C26 C24 H24 107.6
C20 C24 H24 107.6
C24 C25 H25A 109.5
C24 C25 H25B 109.5
H25A C25 H25B 109.5
C24 C25 H25C 109.5
H25A C25 H25C 109.5
H25B C25 H25C 109.5
C24 C26 H26A 109.5
C24 C26 H26B 109.5
H26A C26 H26B 109.5
C24 C26 H26C 109.5
H26A C26 H26C 109.5
H26B C26 H26C 109.5
Sn1 C27 H27A 109.5
Sn1 C27 H27B 109.5
H27A C27 H27B 109.5
Sn1 C27 H27C 109.5
H27A C27 H27C 109.5
H27B C27 H27C 109.5
F1 C28 F3 108.7(3)
F1 C28 F2 108.0(3)
F3 C28 F2 107.9(3)
F1 C28 S1 111.9(3)
F3 C28 S1 110.4(3)
F2 C28 S1 109.8(3)
O3 S1 O2 119.18(18)
O3 S1 O1 112.99(16)
O2 S1 O1 111.30(16)
O3 S1 C28 105.37(18)
O2 S1 C28 105.06(19)
O1 S1 C28 100.63(16)
S1 O1 Sn1 125.81(14)

loop_
_geom_bond_atom_site_label_1
_geom_bond_atom_site_label_2
_geom_bond_distance
Sn1 N2 1.973(3)
Sn1 N1 1.991(3)
Sn1 C27 2.092(4)
Sn1 O1 2.133(2)
N1 C1 1.434(4)
N1 C13 1.458(4)
N2 C15 1.430(4)
N2 C14 1.461(4)
C1 C2 1.409(5)
C1 C6 1.409(5)
C2 C3 1.392(5)
C2 C7 1.520(5)
C3 C4 1.388(5)
C3 H3 0.9300
C4 C5 1.386(5)
C4 H4 0.9300
C5 C6 1.390(5)
C5 H5 0.9300
C6 C10 1.520(5)
C7 C9 1.509(6)
C7 C8 1.528(6)
C7 H7 0.9800
C8 H8A 0.9600
C8 H8B 0.9600
C8 H8C 0.9600
C9 H9A 0.9600
C9 H9B 0.9600
C9 H9C 0.9600
C10 C11 1.523(5)
C10 C12 1.533(6)
C10 H10 0.9800
C11 H11A 0.9600
C11 H11B 0.9600
C11 H11C 0.9600
C12 H12A 0.9600
C12 H12B 0.9600
C12 H12C 0.9600
C13 C14 1.505(5)
C13 H13A 0.9700
C13 H13B 0.9700
C14 H14A 0.9700
C14 H14B 0.9700
C15 C20 1.400(5)
C15 C16 1.408(5)
C16 C17 1.397(5)
C16 C21 1.517(5)
C17 C18 1.375(6)
C17 H17 0.9300
C18 C19 1.380(6)
C18 H18 0.9300
C19 C20 1.395(5)
C19 H19 0.9300
C20 C24 1.525(5)
C21 C22 1.506(6)
C21 C23 1.513(6)
C21 H21 0.9800
C22 H22A 0.9600
C22 H22B 0.9600
C22 H22C 0.9600
C23 H23A 0.9600
C23 H23B 0.9600
C23 H23C 0.9600
C24 C25 1.521(6)
C24 C26 1.523(6)
C24 H24 0.9800
C25 H25A 0.9600
C25 H25B 0.9600
C25 H25C 0.9600
C26 H26A 0.9600
C26 H26B 0.9600
C26 H26C 0.9600
C27 H27A 0.9600
C27 H27B 0.9600
C27 H27C 0.9600
C28 F1 1.315(5)
C28 F3 1.331(4)
C28 F2 1.332(4)
C28 S1 1.821(4)
S1 O3 1.421(3)
S1 O2 1.427(3)
S1 O1 1.493(2)

loop_
_geom_torsion_atom_site_label_1
_geom_torsion_atom_site_label_2
_geom_torsion_atom_site_label_3
_geom_torsion_atom_site_label_4
_geom_torsion
N2 Sn1 N1 C1 -151.1(3)
C27 Sn1 N1 C1 -8.8(4)
O1 Sn1 N1 C1 110.1(3)
N2 Sn1 N1 C13 -6.2(2)
C27 Sn1 N1 C13 136.1(3)
O1 Sn1 N1 C13 -105.0(2)
N1 Sn1 N2 C15 166.5(3)
C27 Sn1 N2 C15 22.2(4)
O1 Sn1 N2 C15 -93.1(3)
N1 Sn1 N2 C14 -12.4(2)
C27 Sn1 N2 C14 -156.7(2)
O1 Sn1 N2 C14 88.0(2)
C13 N1 C1 C2 -82.4(4)
Sn1 N1 C1 C2 60.6(4)
C13 N1 C1 C6 96.0(4)
Sn1 N1 C1 C6 -120.9(3)
C6 C1 C2 C3 1.0(5)
N1 C1 C2 C3 179.4(3)
C6 C1 C2 C7 -178.1(3)
N1 C1 C2 C7 0.3(5)
C1 C2 C3 C4 0.1(6)
C7 C2 C3 C4 179.2(4)
C2 C3 C4 C5 -1.0(6)
C3 C4 C5 C6 1.0(6)
C4 C5 C6 C1 0.0(6)
C4 C5 C6 C10 179.2(4)
C2 C1 C6 C5 -1.0(5)
N1 C1 C6 C5 -179.5(3)
C2 C1 C6 C10 179.9(3)
N1 C1 C6 C10 1.4(5)
C3 C2 C7 C9 -66.6(5)
C1 C2 C7 C9 112.5(4)
C3 C2 C7 C8 58.9(5)
C1 C2 C7 C8 -122.0(4)
C5 C6 C10 C11 -72.4(4)
C1 C6 C10 C11 106.7(4)
C5 C6 C10 C12 49.8(5)
C1 C6 C10 C12 -131.1(4)
C1 N1 C13 C14 172.8(3)
Sn1 N1 C13 C14 23.5(4)
C15 N2 C14 C13 -151.0(3)
Sn1 N2 C14 C13 28.0(4)
N1 C13 C14 N2 -34.7(5)
C14 N2 C15 C20 -85.9(4)
Sn1 N2 C15 C20 95.4(4)
C14 N2 C15 C16 93.9(4)
Sn1 N2 C15 C16 -84.8(4)
C20 C15 C16 C17 -1.8(5)
N2 C15 C16 C17 178.4(3)
C20 C15 C16 C21 176.1(3)
N2 C15 C16 C21 -3.7(5)
C15 C16 C17 C18 0.3(6)
C21 C16 C17 C18 -177.6(4)
C16 C17 C18 C19 1.0(7)
C17 C18 C19 C20 -0.9(6)
C18 C19 C20 C15 -0.6(6)
C18 C19 C20 C24 178.9(4)
C16 C15 C20 C19 2.0(5)
N2 C15 C20 C19 -178.2(3)
C16 C15 C20 C24 -177.5(3)
N2 C15 C20 C24 2.2(5)
C17 C16 C21 C22 -61.3(5)
C15 C16 C21 C22 120.9(4)
C17 C16 C21 C23 63.6(5)
C15 C16 C21 C23 -114.3(4)
C19 C20 C24 C25 63.6(5)
C15 C20 C24 C25 -116.9(4)
C19 C20 C24 C26 -60.9(5)
C15 C20 C24 C26 118.6(4)
F1 C28 S1 O3 51.5(3)
F3 C28 S1 O3 172.8(3)
F2 C28 S1 O3 -68.4(3)
F1 C28 S1 O2 178.2(3)
F3 C28 S1 O2 -60.5(3)
F2 C28 S1 O2 58.3(3)
F1 C28 S1 O1 -66.1(3)
F3 C28 S1 O1 55.2(3)
F2 C28 S1 O1 174.0(3)
O3 S1 O1 Sn1 137.42(18)
O2 S1 O1 Sn1 0.2(2)
C28 S1 O1 Sn1 -110.7(2)
N2 Sn1 O1 S1 179.34(17)
N1 Sn1 O1 S1 -91.80(18)
C27 Sn1 O1 S1 46.0(2)
